data_2241346
loop_
_publ_author_name
'Manjula, P. S.'
'Sarojini, B. K.'
'Narayana, B.'
'Byrappa, K.'
'Madan Kumar, S.'

_publ_section_title
;
 Crystal structure of
 (<i>E</i>)-5-(4-hydroxybenzyl)-4-{[4-(methylsulfanyl)benzylidene]amino}-2,4-dihydro-3<i>H</i>-1,2,4-triazole-3-thione
;
_journal_coeditor_code SU5236
_journal_issue 12
_journal_name_full 'Acta Crystallographica Section E'
_journal_page_first o982
_journal_page_last o983
_journal_paper_doi 10.1107/S2056989015021994
_journal_volume 71
_journal_year 2015
_chemical_formula_iupac 'C17 H16 N4 O S2'
_chemical_formula_moiety 'C17 H16 N4 O S2'
_chemical_formula_sum 'C17 H16 N4 O S2'
_chemical_formula_weight 356.46
_chemical_name_systematic
(<i>E</i>)-3-(4-Hydroxybenzyl)-4-{[4-(methylsulfanyl)benzylidene]amino}-1<i>H</i>-1,2,4-triazole-5(4<i>H</i>)-thione
_space_group_crystal_system monoclinic
_space_group_IT_number 14
_space_group_name_Hall '-P 2ybc'
_space_group_name_H-M_alt 'P 1 21/c 1'
_symmetry_space_group_name_Hall '-P 2ybc'
_symmetry_space_group_name_H-M 'P 1 21/c 1'
_atom_sites_solution_hydrogens geom
_atom_sites_solution_primary direct
_audit_creation_method
;
Olex2 1.2
(compiled 2015.09.30 svn.r3233 for OlexSys, GUI svn.r5103)
;
_cell_angle_alpha 90
_cell_angle_beta 100.407(11)
_cell_angle_gamma 90
_cell_formula_units_Z 4
_cell_length_a 7.739(5)
_cell_length_b 28.161(16)
_cell_length_c 7.945(4)
_cell_measurement_reflns_used 2021
_cell_measurement_temperature 293(2)
_cell_measurement_theta_max 25.30
_cell_measurement_theta_min 3.00
_cell_volume 1703.0(17)
_computing_cell_refinement
;
CrystalClear (Rigaku, 2011)
;
_computing_data_collection
;
CrystalClear (Rigaku, 2011)
;
_computing_data_reduction
;
CrystalClear (Rigaku, 2011)
;
_computing_molecular_graphics
;
Mercury (Macrae <i>et al.</i>, 2008)
;
_computing_publication_material
;
<i>OLEX2</i> (Dolomanov <i>et al.</i>,  2009)
;
_computing_structure_refinement
;
SHELXL2014 (Sheldrick, 2015)
;
_computing_structure_solution
;
SHELXS97 (Sheldrick, 2008)
;
_diffrn_ambient_temperature 293.15
_diffrn_detector_area_resol_mean 7.111
_diffrn_measured_fraction_theta_full 0.973
_diffrn_measured_fraction_theta_max 0.972
_diffrn_measurement_device 'AFC12 (Right): Kappa 3 circle'
_diffrn_measurement_device_type 'Rigaku Saturn724+'
_diffrn_measurement_method 'profile data from \w-scans'
_diffrn_radiation_type MoK\a
_diffrn_radiation_wavelength 0.71075
_diffrn_reflns_av_R_equivalents 0.0308
_diffrn_reflns_limit_h_max 9
_diffrn_reflns_limit_h_min -9
_diffrn_reflns_limit_k_max 33
_diffrn_reflns_limit_k_min -33
_diffrn_reflns_limit_l_max 6
_diffrn_reflns_limit_l_min -9
_diffrn_reflns_number 8210
_diffrn_reflns_theta_full 25.242
_diffrn_reflns_theta_max 25.301
_diffrn_reflns_theta_min 3.042
_exptl_absorpt_coefficient_mu 0.324
_exptl_absorpt_correction_T_max 0.9537
_exptl_absorpt_correction_T_min 0.8949
_exptl_absorpt_correction_type numerical
_exptl_absorpt_process_details
;
(NUMABS; Rigaku, 1999)
;
_exptl_crystal_colour yellow
_exptl_crystal_density_diffrn 1.390
_exptl_crystal_density_method 'not measured'
_exptl_crystal_description prism
_exptl_crystal_F_000 744
_exptl_crystal_size_max 0.57
_exptl_crystal_size_mid 0.34
_exptl_crystal_size_min 0.24
_refine_diff_density_max 0.161
_refine_diff_density_min -0.174
_refine_ls_extinction_method none
_refine_ls_goodness_of_fit_ref 1.062
_refine_ls_hydrogen_treatment constr
_refine_ls_matrix_type full
_refine_ls_number_parameters 217
_refine_ls_number_reflns 3017
_refine_ls_number_restraints 0
_refine_ls_restrained_S_all 1.062
_refine_ls_R_factor_all 0.0720
_refine_ls_R_factor_gt 0.0470
_refine_ls_shift/su_max 0.000
_refine_ls_shift/su_mean 0.000
_refine_ls_structure_factor_coef Fsqd
_refine_ls_weighting_details 'w=1/[\s^2^(Fo^2^)+(0.0424P)^2^+0.2390P] where P=(Fo^2^+2Fc^2^)/3'
_refine_ls_weighting_scheme calc
_refine_ls_wR_factor_gt 0.0971
_refine_ls_wR_factor_ref 0.1074
_reflns_number_gt 2200
_reflns_number_total 3017
_reflns_threshold_expression 'I > 2\s(I)'
_cod_data_source_file su5236sup1.cif
_cod_data_source_block I
_cod_database_code 2241346
_shelx_space_group_comment
;
The symmetry employed for this shelxl refinement is uniquely defined
by the following loop, which should always be used as a source of
symmetry information in preference to the above space-group names.
They are only intended as comments.
;
_shelx_estimated_absorpt_t_min 0.837
_shelx_estimated_absorpt_t_max 0.926

loop_
_space_group_symop_operation_xyz
'x, y, z'
'-x, y+1/2, -z+1/2'
'-x, -y, -z'
'x, -y-1/2, z-1/2'

loop_
_atom_site_type_symbol
_atom_site_label
_atom_site_fract_x
_atom_site_fract_y
_atom_site_fract_z
_atom_site_U_iso_or_equiv
_atom_site_adp_type
_atom_site_calc_flag
_atom_site_occupancy
S S1 0.53353(10) 0.58782(3) 1.04260(8) 0.0612(2) Uani d 1
S S2 0.00577(11) 0.40779(3) 0.16264(10) 0.0797(3) Uani d 1
O O1 -0.2083(2) 0.71862(6) 0.21145(19) 0.0526(5) Uani d 1
H H1 -0.2399 0.7431 0.2531 0.063 Uiso calc 1
N N1 0.6203(2) 0.67074(7) 0.9170(2) 0.0482(5) Uani d 1
H H1A 0.6603 0.6818 1.0173 0.058 Uiso calc 1
N N2 0.6227(3) 0.69644(7) 0.7707(2) 0.0469(5) Uani d 1
N N3 0.5039(2) 0.62570(6) 0.7141(2) 0.0386(5) Uani d 1
N N4 0.4256(2) 0.59134(7) 0.5984(2) 0.0410(5) Uani d 1
C C1 0.5514(3) 0.62736(9) 0.8925(3) 0.0414(6) Uani d 1
C C2 0.5495(3) 0.66794(8) 0.6491(3) 0.0403(6) Uani d 1
C C3 0.5120(3) 0.68017(9) 0.4640(3) 0.0490(6) Uani d 1
H H3A 0.5476 0.6539 0.3991 0.059 Uiso calc 1
H H3B 0.5815 0.7077 0.4448 0.059 Uiso calc 1
C C4 0.3195(3) 0.69085(8) 0.3991(3) 0.0401(6) Uani d 1
C C5 0.2392(3) 0.72987(8) 0.4562(3) 0.0482(6) Uani d 1
H H5 0.3045 0.7500 0.5360 0.058 Uiso calc 1
C C6 0.0633(3) 0.73960(8) 0.3971(3) 0.0465(6) Uani d 1
H H6 0.0115 0.7661 0.4371 0.056 Uiso calc 1
C C7 -0.0348(3) 0.70997(8) 0.2788(3) 0.0407(6) Uani d 1
C C8 0.0426(3) 0.67050(8) 0.2227(3) 0.0494(6) Uani d 1
H H8 -0.0234 0.6499 0.1447 0.059 Uiso calc 1
C C9 0.2177(3) 0.66139(8) 0.2818(3) 0.0470(6) Uani d 1
H H9 0.2689 0.6348 0.2418 0.056 Uiso calc 1
C C10 0.3768(3) 0.55258(9) 0.6531(3) 0.0459(6) Uani d 1
H H10 0.3949 0.5468 0.7702 0.055 Uiso calc 1
C C11 0.2918(3) 0.51667(8) 0.5332(3) 0.0414(6) Uani d 1
C C12 0.2277(3) 0.47597(9) 0.5961(3) 0.0497(6) Uani d 1
H H12 0.2421 0.4717 0.7138 0.060 Uiso calc 1
C C13 0.1424(3) 0.44141(9) 0.4884(4) 0.0539(7) Uani d 1
H H13 0.1007 0.4142 0.5337 0.065 Uiso calc 1
C C14 0.1194(3) 0.44748(9) 0.3131(3) 0.0497(6) Uani d 1
C C15 0.1865(3) 0.48812(9) 0.2491(3) 0.0524(7) Uani d 1
H H15 0.1737 0.4923 0.1314 0.063 Uiso calc 1
C C16 0.2715(3) 0.52218(9) 0.3575(3) 0.0477(6) Uani d 1
H H16 0.3157 0.5491 0.3125 0.057 Uiso calc 1
C C17 -0.0520(4) 0.35993(11) 0.2856(4) 0.0858(10) Uani d 1
H H17A -0.1153 0.3365 0.2109 0.103 Uiso calc 1
H H17B 0.0526 0.3459 0.3497 0.103 Uiso calc 1
H H17C -0.1246 0.3714 0.3629 0.103 Uiso calc 1

loop_
_atom_site_aniso_label
_atom_site_aniso_U_11
_atom_site_aniso_U_22
_atom_site_aniso_U_33
_atom_site_aniso_U_12
_atom_site_aniso_U_13
_atom_site_aniso_U_23
S1 0.0752(5) 0.0629(5) 0.0440(4) 0.0047(4) 0.0069(3) 0.0112(3)
S2 0.0756(6) 0.0803(6) 0.0843(6) -0.0262(5) 0.0171(4) -0.0331(5)
O1 0.0503(11) 0.0521(11) 0.0503(10) 0.0091(9) -0.0044(8) -0.0126(8)
N1 0.0483(13) 0.0511(13) 0.0395(12) -0.0014(10) -0.0079(9) -0.0028(10)
N2 0.0412(12) 0.0476(12) 0.0472(12) -0.0023(10) -0.0044(9) 0.0051(10)
N3 0.0346(11) 0.0411(11) 0.0378(11) 0.0003(9) 0.0006(9) 0.0015(9)
N4 0.0386(11) 0.0393(12) 0.0436(11) -0.0004(9) 0.0037(9) -0.0020(9)
C1 0.0350(13) 0.0458(14) 0.0408(14) 0.0068(11) 0.0003(11) 0.0002(11)
C2 0.0316(13) 0.0440(14) 0.0429(14) 0.0006(11) 0.0003(11) 0.0046(11)
C3 0.0462(15) 0.0543(16) 0.0460(15) -0.0058(13) 0.0069(12) 0.0074(12)
C4 0.0475(14) 0.0401(14) 0.0321(13) -0.0017(11) 0.0050(11) 0.0062(10)
C5 0.0586(17) 0.0409(14) 0.0401(14) -0.0040(13) -0.0043(12) -0.0070(11)
C6 0.0572(17) 0.0395(14) 0.0408(14) 0.0062(12) 0.0031(12) -0.0076(11)
C7 0.0479(15) 0.0406(14) 0.0310(12) 0.0054(12) -0.0003(11) 0.0018(10)
C8 0.0614(17) 0.0404(14) 0.0394(14) 0.0050(13) -0.0095(12) -0.0086(11)
C9 0.0564(17) 0.0400(14) 0.0418(14) 0.0114(12) 0.0014(12) -0.0044(11)
C10 0.0437(15) 0.0490(16) 0.0435(14) 0.0027(12) 0.0036(11) 0.0025(12)
C11 0.0338(13) 0.0399(14) 0.0492(15) 0.0039(11) 0.0044(11) 0.0015(11)
C12 0.0501(15) 0.0494(16) 0.0467(15) 0.0022(13) 0.0013(12) 0.0054(12)
C13 0.0489(16) 0.0422(15) 0.0712(19) -0.0012(13) 0.0121(14) 0.0045(13)
C14 0.0373(14) 0.0497(16) 0.0635(18) 0.0009(12) 0.0126(12) -0.0084(13)
C15 0.0505(16) 0.0605(17) 0.0456(15) 0.0015(14) 0.0071(12) -0.0031(13)
C16 0.0473(15) 0.0461(15) 0.0511(16) -0.0039(12) 0.0125(12) 0.0036(12)
C17 0.063(2) 0.0600(19) 0.139(3) -0.0127(16) 0.031(2) -0.029(2)

loop_
_atom_type_symbol
_atom_type_description
_atom_type_scat_dispersion_real
_atom_type_scat_dispersion_imag
_atom_type_scat_source
C C 0.0033 0.0016 'International Tables Vol C Tables 4.2.6.8 and 6.1.1.4'
H H 0.0000 0.0000 'International Tables Vol C Tables 4.2.6.8 and 6.1.1.4'
N N 0.0061 0.0033 'International Tables Vol C Tables 4.2.6.8 and 6.1.1.4'
O O 0.0106 0.0060 'International Tables Vol C Tables 4.2.6.8 and 6.1.1.4'
S S 0.1246 0.1234 'International Tables Vol C Tables 4.2.6.8 and 6.1.1.4'

loop_
_geom_angle_atom_site_label_1
_geom_angle_atom_site_label_2
_geom_angle_atom_site_label_3
_geom_angle
C14 S2 C17 104.78(14)
C7 O1 H1 109.5
N2 N1 H1A 122.4
C1 N1 H1A 122.4
C1 N1 N2 115.23(18)
C2 N2 N1 103.43(19)
N4 N3 C1 133.95(19)
C2 N3 N4 117.69(18)
C2 N3 C1 108.36(19)
C10 N4 N3 119.70(19)
N1 C1 S1 126.50(18)
N1 C1 N3 101.73(19)
N3 C1 S1 131.78(19)
N2 C2 N3 111.2(2)
N2 C2 C3 124.8(2)
N3 C2 C3 123.9(2)
C2 C3 H3A 109.0
C2 C3 H3B 109.0
C2 C3 C4 112.74(18)
H3A C3 H3B 107.8
C4 C3 H3A 109.0
C4 C3 H3B 109.0
C5 C4 C3 121.3(2)
C5 C4 C9 117.7(2)
C9 C4 C3 121.0(2)
C4 C5 H5 119.3
C4 C5 C6 121.3(2)
C6 C5 H5 119.3
C5 C6 H6 120.1
C7 C6 C5 119.9(2)
C7 C6 H6 120.1
O1 C7 C6 122.5(2)
O1 C7 C8 118.0(2)
C8 C7 C6 119.5(2)
C7 C8 H8 120.0
C7 C8 C9 120.0(2)
C9 C8 H8 120.0
C4 C9 H9 119.2
C8 C9 C4 121.6(2)
C8 C9 H9 119.2
N4 C10 H10 119.9
N4 C10 C11 120.2(2)
C11 C10 H10 119.9
C12 C11 C10 119.3(2)
C12 C11 C16 118.4(2)
C16 C11 C10 122.3(2)
C11 C12 H12 119.2
C11 C12 C13 121.6(2)
C13 C12 H12 119.2
C12 C13 H13 120.1
C12 C13 C14 119.8(2)
C14 C13 H13 120.1
C13 C14 S2 124.5(2)
C13 C14 C15 118.8(2)
C15 C14 S2 116.8(2)
C14 C15 H15 119.5
C16 C15 C14 120.9(2)
C16 C15 H15 119.5
C11 C16 H16 119.8
C15 C16 C11 120.5(2)
C15 C16 H16 119.8
S2 C17 H17A 109.5
S2 C17 H17B 109.5
S2 C17 H17C 109.5
H17A C17 H17B 109.5
H17A C17 H17C 109.5
H17B C17 H17C 109.5

loop_
_geom_bond_atom_site_label_1
_geom_bond_atom_site_label_2
_geom_bond_distance
S1 C1 1.655(2)
S2 C14 1.752(3)
S2 C17 1.769(3)
O1 H1 0.8200
O1 C7 1.374(3)
N1 H1A 0.8600
N1 N2 1.372(2)
N1 C1 1.333(3)
N2 C2 1.304(3)
N3 N4 1.396(2)
N3 C1 1.399(3)
N3 C2 1.368(3)
N4 C10 1.258(3)
C2 C3 1.487(3)
C3 H3A 0.9700
C3 H3B 0.9700
C3 C4 1.517(3)
C4 C5 1.379(3)
C4 C9 1.383(3)
C5 H5 0.9300
C5 C6 1.385(3)
C6 H6 0.9300
C6 C7 1.377(3)
C7 C8 1.375(3)
C8 H8 0.9300
C8 C9 1.376(3)
C9 H9 0.9300
C10 H10 0.9300
C10 C11 1.462(3)
C11 C12 1.378(3)
C11 C16 1.386(3)
C12 H12 0.9300
C12 C13 1.382(3)
C13 H13 0.9300
C13 C14 1.383(3)
C14 C15 1.390(3)
C15 H15 0.9300
C15 C16 1.375(3)
C16 H16 0.9300
C17 H17A 0.9600
C17 H17B 0.9600
C17 H17C 0.9600

loop_
_geom_hbond_atom_site_label_D
_geom_hbond_atom_site_label_H
_geom_hbond_atom_site_label_A
_geom_hbond_site_symmetry_A
_geom_hbond_distance_DH
_geom_hbond_distance_HA
_geom_hbond_distance_DA
_geom_hbond_angle_DHA
C10 H10 S1 . 0.93 2.52 3.267(3) 138
O1 H1 N2 4_475 0.82 2.03 2.806(3) 159
N1 H1A O1 1_656 0.86 1.98 2.816(3) 164
C17 H17C N4 3_566 0.96 2.62 3.472(4) 148

loop_
_geom_torsion_atom_site_label_1
_geom_torsion_atom_site_label_2
_geom_torsion_atom_site_label_3
_geom_torsion_atom_site_label_4
_geom_torsion
S2 C14 C15 C16 177.44(19)
O1 C7 C8 C9 177.6(2)
N1 N2 C2 N3 -0.7(2)
N1 N2 C2 C3 176.7(2)
N2 N1 C1 S1 178.79(16)
N2 N1 C1 N3 -0.8(2)
N2 C2 C3 C4 -103.6(3)
N3 N4 C10 C11 178.90(18)
N3 C2 C3 C4 73.4(3)
N4 N3 C1 S1 0.2(4)
N4 N3 C1 N1 179.7(2)
N4 N3 C2 N2 -179.30(18)
N4 N3 C2 C3 3.4(3)
N4 C10 C11 C12 -175.2(2)
N4 C10 C11 C16 4.2(3)
C1 N1 N2 C2 0.9(3)
C1 N3 N4 C10 2.8(3)
C1 N3 C2 N2 0.2(3)
C1 N3 C2 C3 -177.1(2)
C2 N3 N4 C10 -177.9(2)
C2 N3 C1 S1 -179.21(18)
C2 N3 C1 N1 0.3(2)
C2 C3 C4 C5 65.8(3)
C2 C3 C4 C9 -113.4(2)
C3 C4 C5 C6 -179.9(2)
C3 C4 C9 C8 179.6(2)
C4 C5 C6 C7 0.0(3)
C5 C4 C9 C8 0.3(3)
C5 C6 C7 O1 -177.9(2)
C5 C6 C7 C8 1.0(3)
C6 C7 C8 C9 -1.4(3)
C7 C8 C9 C4 0.7(4)
C9 C4 C5 C6 -0.7(3)
C10 C11 C12 C13 178.4(2)
C10 C11 C16 C15 -178.2(2)
C11 C12 C13 C14 -0.3(4)
C12 C11 C16 C15 1.1(3)
C12 C13 C14 S2 -177.14(19)
C12 C13 C14 C15 1.4(4)
C13 C14 C15 C16 -1.2(4)
C14 C15 C16 C11 -0.1(4)
C16 C11 C12 C13 -1.0(4)
C17 S2 C14 C13 -3.9(2)
C17 S2 C14 C15 177.60(19)

_cod_database_fobs_code 2241346
